data_7231570
loop_
_publ_author_name
'Chainok, Kittipong'
'Ponjan, Nutcha'
'Theppitak, Chatphorn'
'Khemthong, Phailyn'
'Kielar, Filip'
'Dungkaew, Winya'
'Zhou, Yan'
'Batten, Stuart R.'

_publ_section_title
;
 Temperature-dependent 3D structures of lanthanide coordination polymers
 based on dicarboxylate mixed ligands
;
_journal_issue 46
_journal_name_full CrystEngComm
_journal_page_first 7446
_journal_paper_doi 10.1039/C8CE01430B
_journal_volume 20
_journal_year 2018
_chemical_formula_moiety 'C6 H7 O8 Sm, C4 H3 O2, H2 O'
_chemical_formula_sum 'C10 H12 O11 Sm'
_chemical_formula_weight 458.55
_space_group_crystal_system triclinic
_space_group_IT_number 2
_space_group_name_Hall '-P 1'
_space_group_name_H-M_alt 'P -1'
_symmetry_space_group_name_Hall '-P 1'
_symmetry_space_group_name_H-M 'P -1'
_atom_sites_solution_hydrogens mixed
_atom_sites_solution_primary dual
_audit_creation_date 2018-03-23
_audit_creation_method
;
Olex2 1.2
(compiled 2017.08.10 svn.r3458 for OlexSys, GUI svn.r5381)
;
_audit_update_record
;
2018-08-24 deposited with the CCDC.
2018-09-26 downloaded from the CCDC.
;
_cell_angle_alpha 83.997(3)
_cell_angle_beta 65.410(2)
_cell_angle_gamma 63.057(2)
_cell_formula_units_Z 2
_cell_length_a 9.0814(7)
_cell_length_b 9.3267(7)
_cell_length_c 9.8315(7)
_cell_measurement_reflns_used 2015
_cell_measurement_temperature 296
_cell_measurement_theta_max 28.321
_cell_measurement_theta_min 2.949
_cell_volume 671.38(9)
_computing_cell_refinement 'SAINT V8.38A (Bruker, 2016)'
_computing_data_collection 'APEX 3 (Bruker, 2016)'
_computing_data_reduction 'SAINT V8.38A (Bruker, 2016)'
_computing_molecular_graphics 'Olex2 (Dolomanov et al., 2009)'
_computing_publication_material 'Olex2 (Dolomanov et al., 2009)'
_computing_structure_refinement 'ShelXL (Sheldrick, 2015)'
_computing_structure_solution 'ShelXT (Sheldrick, 2015)'
_diffrn_ambient_temperature 296.0
_diffrn_detector 'Bruker PHOTON 100 area detector'
_diffrn_detector_area_resol_mean 10.5
_diffrn_detector_type 'PHOTON area detector'
_diffrn_measured_fraction_theta_full 0.998
_diffrn_measured_fraction_theta_max 0.998
_diffrn_measurement_device 'four-circle KAPPA diffractometer'
_diffrn_measurement_device_type 'BRUKER D8 QUEST CMOS'
_diffrn_measurement_method '\w and \f scans'
_diffrn_radiation_collimation '0.5 mm'
_diffrn_radiation_monochromator 'graphiteDouble Bounce Multilayer Mirror'
_diffrn_radiation_probe x-ray
_diffrn_radiation_type MoK\a
_diffrn_radiation_wavelength 0.71073
_diffrn_reflns_av_R_equivalents 0.0514
_diffrn_reflns_av_unetI/netI 0.0247
_diffrn_reflns_Laue_measured_fraction_full 0.998
_diffrn_reflns_Laue_measured_fraction_max 0.998
_diffrn_reflns_limit_h_max 12
_diffrn_reflns_limit_h_min -12
_diffrn_reflns_limit_k_max 12
_diffrn_reflns_limit_k_min -12
_diffrn_reflns_limit_l_max 13
_diffrn_reflns_limit_l_min -13
_diffrn_reflns_number 32296
_diffrn_reflns_point_group_measured_fraction_full 0.998
_diffrn_reflns_point_group_measured_fraction_max 0.998
_diffrn_reflns_theta_full 25.242
_diffrn_reflns_theta_max 28.321
_diffrn_reflns_theta_min 2.949
_diffrn_source 'microfocus sealed x-ray tube'
_diffrn_source_type 'Incoatec I\mus'
_exptl_absorpt_coefficient_mu 4.433
_exptl_absorpt_correction_T_max 0.7457
_exptl_absorpt_correction_T_min 0.6769
_exptl_absorpt_correction_type multi-scan
_exptl_absorpt_process_details
'SADABS-2012/1 (Bruker,2012) was used for absorption correction. wR2(int) was 0.0656 before and 0.0554 after correction. The Ratio of minimum to maximum transmission is 0.9077. The \l/2 correction factor is 0.0015.'
_exptl_crystal_colour colourless
_exptl_crystal_colour_primary colourless
_exptl_crystal_density_diffrn 2.268
_exptl_crystal_description plate
_exptl_crystal_F_000 444
_exptl_crystal_size_max 0.2
_exptl_crystal_size_mid 0.12
_exptl_crystal_size_min 0.1
_refine_diff_density_max 0.465
_refine_diff_density_min -0.383
_refine_diff_density_rms 0.100
_refine_ls_extinction_method none
_refine_ls_goodness_of_fit_ref 1.063
_refine_ls_hydrogen_treatment mixed
_refine_ls_matrix_type full
_refine_ls_number_parameters 227
_refine_ls_number_reflns 3330
_refine_ls_number_restraints 9
_refine_ls_restrained_S_all 1.063
_refine_ls_R_factor_all 0.0221
_refine_ls_R_factor_gt 0.0176
_refine_ls_shift/su_max 0.002
_refine_ls_shift/su_mean 0.000
_refine_ls_structure_factor_coef Fsqd
_refine_ls_weighting_details 'w=1/[\s^2^(Fo^2^)+(0.0145P)^2^+0.3989P] where P=(Fo^2^+2Fc^2^)/3'
_refine_ls_weighting_scheme calc
_refine_ls_wR_factor_gt 0.0348
_refine_ls_wR_factor_ref 0.0359
_reflns_Friedel_coverage 0.000
_reflns_number_gt 3078
_reflns_number_total 3330
_reflns_threshold_expression 'I > 2\s(I)'
_cod_data_source_file c8ce01430b2.cif
_cod_data_source_block 1sm
_cod_depositor_comments 'Adding full bibliography for 7231570--7231583.cif.'
_cod_database_code 7231570
_shelx_shelxl_version_number 2016/6
_shelx_space_group_comment
;
The symmetry employed for this shelxl refinement is uniquely defined
by the following loop, which should always be used as a source of
symmetry information in preference to the above space-group names.
They are only intended as comments.
;
_shelx_estimated_absorpt_t_max 0.666
_shelx_estimated_absorpt_t_min 0.471
_olex2_refinement_description
;
1. Fixed Uiso
 At 1.2 times of:
  All C(H) groups
2. Restrained distances
 O11-H11B = O11-H11A
 0.84 with sigma of 0.01
 O7-H7B = O7-H7A
 0.84 with sigma of 0.01
 O10-H10
 0.82 with sigma of 0.01
 H7B-H7A
 1.42 with sigma of 0.02
 H11A-H11B
 1.37 with sigma of 0.02
 O8-H8A = O8-H8B
 0.84 with sigma of 0.01
3.a Aromatic/amide H refined with riding coordinates:
 C2(H2), C4(H4), C5(H5), C9(H9), C10(H10A)
;
_olex2_submission_special_instructions 'No special instructions were received'

loop_
_space_group_symop_operation_xyz
'x, y, z'
'-x, -y, -z'

loop_
_atom_site_label
_atom_site_type_symbol
_atom_site_fract_x
_atom_site_fract_y
_atom_site_fract_z
_atom_site_U_iso_or_equiv
_atom_site_adp_type
_atom_site_occupancy
_atom_site_site_symmetry_order
_atom_site_calc_flag
_atom_site_refinement_flags_posn
Sm1 Sm 0.23509(2) 0.50942(2) 0.53887(2) 0.01134(4) Uani 1 1 d .
O1 O 0.4624(2) 0.41883(19) 0.26436(18) 0.0178(3) Uani 1 1 d .
O2 O 0.2071(2) 0.63720(19) 0.30437(17) 0.0173(3) Uani 1 1 d .
O3 O 0.4208(2) 0.65085(18) 0.47193(19) 0.0205(4) Uani 1 1 d .
O4 O 0.6001(2) 0.7658(2) 0.4034(2) 0.0252(4) Uani 1 1 d .
O5 O 0.0217(2) 1.21461(19) 0.38833(19) 0.0185(3) Uani 1 1 d .
O6 O 0.1423(2) 1.34928(18) 0.43908(19) 0.0206(4) Uani 1 1 d .
O7 O 0.0141(2) 0.4566(2) 0.7596(2) 0.0212(4) Uani 1 1 d D
H7A H -0.054(3) 0.434(3) 0.740(3) 0.036(9) Uiso 1 1 d D
H7B H 0.053(4) 0.392(3) 0.817(3) 0.036(9) Uiso 1 1 d D
O8 O 0.2156(2) 0.5976(3) 0.7725(2) 0.0300(4) Uani 1 1 d D
H8A H 0.299(3) 0.611(4) 0.774(4) 0.042(10) Uiso 1 1 d D
H8B H 0.125(3) 0.641(4) 0.853(2) 0.059(12) Uiso 1 1 d D
C1 C 0.3629(3) 0.5337(3) 0.2153(2) 0.0145(4) Uani 1 1 d .
C2 C 0.4209(3) 0.5506(3) 0.0515(3) 0.0187(5) Uani 1 1 d .
H2 H 0.341803 0.636564 0.020099 0.022 Uiso 1 1 calc R
C3 C 0.4487(3) 0.7731(3) 0.4335(3) 0.0148(4) Uani 1 1 d .
C4 C 0.2966(3) 0.9250(3) 0.4267(3) 0.0158(5) Uani 1 1 d .
H4 H 0.191734 0.922178 0.436278 0.019 Uiso 1 1 calc R
C5 C 0.3045(3) 1.0636(3) 0.4078(3) 0.0147(4) Uani 1 1 d .
H5 H 0.412162 1.065198 0.391646 0.018 Uiso 1 1 calc R
C6 C 0.1474(3) 1.2180(3) 0.4113(2) 0.0142(4) Uani 1 1 d .
O9 O 0.0718(2) 0.2194(2) 0.9545(2) 0.0270(4) Uani 1 1 d .
O10 O 0.2232(3) -0.0302(2) 0.8380(3) 0.0383(5) Uani 1 1 d D
H10 H 0.135(3) -0.004(4) 0.819(4) 0.057(12) Uiso 1 1 d D
C7 C 0.2041(3) 0.0855(3) 0.9175(3) 0.0223(5) Uani 1 1 d .
C8 C 0.3580(3) 0.0409(3) 0.9598(3) 0.0193(5) Uani 1 1 d .
C9 C 0.3634(3) 0.1582(3) 1.0304(3) 0.0230(5) Uani 1 1 d .
H9 H 0.272132 0.264193 1.050302 0.028 Uiso 1 1 calc R
C10 C 0.5052(3) 0.1173(3) 1.0713(3) 0.0229(5) Uani 1 1 d .
H10A H 0.508731 0.195504 1.119516 0.027 Uiso 1 1 calc R
O11 O -0.0509(3) 0.0391(2) 0.7778(2) 0.0301(4) Uani 1 1 d D
H11A H -0.101(5) 0.128(2) 0.749(4) 0.062(12) Uiso 1 1 d D
H11B H -0.046(5) -0.033(3) 0.731(4) 0.059(12) Uiso 1 1 d D

loop_
_atom_site_aniso_label
_atom_site_aniso_U_11
_atom_site_aniso_U_22
_atom_site_aniso_U_33
_atom_site_aniso_U_23
_atom_site_aniso_U_13
_atom_site_aniso_U_12
Sm1 0.01319(6) 0.00758(6) 0.01178(6) 0.00131(4) -0.00522(4) -0.00358(4)
O1 0.0165(8) 0.0183(8) 0.0159(8) 0.0000(6) -0.0070(7) -0.0051(7)
O2 0.0158(8) 0.0196(8) 0.0120(8) 0.0012(6) -0.0034(7) -0.0065(7)
O3 0.0270(9) 0.0100(8) 0.0289(10) 0.0079(7) -0.0156(8) -0.0095(7)
O4 0.0167(8) 0.0142(8) 0.0461(12) 0.0073(8) -0.0186(8) -0.0039(7)
O5 0.0136(8) 0.0143(8) 0.0251(9) 0.0011(7) -0.0105(7) -0.0020(7)
O6 0.0289(9) 0.0082(7) 0.0251(9) 0.0008(6) -0.0133(8) -0.0068(7)
O7 0.0206(9) 0.0269(9) 0.0225(9) 0.0097(7) -0.0133(8) -0.0134(8)
O8 0.0165(9) 0.0521(13) 0.0202(10) -0.0105(9) -0.0040(8) -0.0148(9)
C1 0.0153(11) 0.0176(11) 0.0139(11) 0.0001(9) -0.0058(9) -0.0099(9)
C2 0.0208(12) 0.0217(12) 0.0136(11) 0.0040(9) -0.0078(9) -0.0095(10)
C3 0.0177(11) 0.0092(10) 0.0174(11) 0.0003(8) -0.0095(9) -0.0037(9)
C4 0.0118(10) 0.0120(10) 0.0248(12) 0.0039(9) -0.0109(9) -0.0038(9)
C5 0.0115(10) 0.0107(10) 0.0213(12) 0.0011(9) -0.0082(9) -0.0032(9)
C6 0.0131(11) 0.0112(10) 0.0117(10) 0.0014(8) -0.0028(9) -0.0026(9)
O9 0.0237(9) 0.0238(9) 0.0260(10) 0.0010(8) -0.0114(8) -0.0037(8)
O10 0.0336(12) 0.0303(11) 0.0549(14) -0.0107(10) -0.0294(11) -0.0045(9)
C7 0.0227(13) 0.0219(12) 0.0212(12) 0.0033(10) -0.0090(10) -0.0096(11)
C8 0.0187(12) 0.0190(12) 0.0171(11) 0.0011(9) -0.0067(10) -0.0066(10)
C9 0.0216(12) 0.0146(11) 0.0269(13) -0.0020(10) -0.0098(11) -0.0032(10)
C10 0.0261(13) 0.0179(12) 0.0251(13) -0.0011(10) -0.0100(11) -0.0101(10)
O11 0.0353(11) 0.0264(10) 0.0373(12) 0.0044(9) -0.0248(10) -0.0123(9)

loop_
_atom_type_symbol
_atom_type_description
_atom_type_scat_dispersion_real
_atom_type_scat_dispersion_imag
_atom_type_scat_source
C C 0.0033 0.0016 'International Tables Vol C Tables 4.2.6.8 and 6.1.1.4'
H H 0.0000 0.0000 'International Tables Vol C Tables 4.2.6.8 and 6.1.1.4'
O O 0.0106 0.0060 'International Tables Vol C Tables 4.2.6.8 and 6.1.1.4'
Sm Sm -0.1638 3.4418 'International Tables Vol C Tables 4.2.6.8 and 6.1.1.4'

loop_
_geom_angle_atom_site_label_1
_geom_angle_atom_site_label_2
_geom_angle_atom_site_label_3
_geom_angle
_geom_angle_site_symmetry_1
_geom_angle_site_symmetry_3
O1 Sm1 O3 71.40(5) . 2_666
O2 Sm1 O1 51.03(5) . .
O2 Sm1 O3 116.53(5) . 2_666
O3 Sm1 O1 71.65(5) . .
O3 Sm1 O2 76.23(5) . .
O3 Sm1 O3 60.89(6) . 2_666
O3 Sm1 O4 110.06(5) . 2_666
O3 Sm1 O5 84.05(5) . 2_576
O3 Sm1 O6 144.67(6) . 1_545
O3 Sm1 O7 140.80(6) . .
O4 Sm1 O1 87.87(6) 2_666 .
O4 Sm1 O2 135.38(6) 2_666 .
O4 Sm1 O3 49.22(5) 2_666 2_666
O4 Sm1 O5 151.80(6) 2_666 2_576
O5 Sm1 O1 120.15(5) 2_576 .
O5 Sm1 O2 70.62(5) 2_576 .
O5 Sm1 O3 138.55(5) 2_576 2_666
O6 Sm1 O1 74.20(5) 1_545 .
O6 Sm1 O2 75.48(5) 1_545 .
O6 Sm1 O3 115.55(5) 1_545 2_666
O6 Sm1 O4 77.14(5) 1_545 2_666
O6 Sm1 O5 105.83(5) 1_545 2_576
O7 Sm1 O1 146.23(6) . .
O7 Sm1 O2 130.21(5) . .
O7 Sm1 O3 112.02(5) . 2_666
O7 Sm1 O4 73.11(6) . 2_666
O7 Sm1 O5 80.63(6) . 2_576
O7 Sm1 O6 74.48(6) . 1_545
O8 Sm1 O1 139.03(6) . .
O8 Sm1 O2 136.12(6) . .
O8 Sm1 O3 73.12(6) . .
O8 Sm1 O3 73.60(6) . 2_666
O8 Sm1 O4 85.10(7) . 2_666
O8 Sm1 O5 75.61(6) . 2_576
O8 Sm1 O6 141.94(6) . 1_545
O8 Sm1 O7 68.19(6) . .
C1 O1 Sm1 93.94(13) . .
C1 O2 Sm1 94.32(13) . .
Sm1 O3 Sm1 119.11(6) . 2_666
C3 O3 Sm1 152.74(15) . .
C3 O3 Sm1 88.14(13) . 2_666
C3 O4 Sm1 101.92(14) . 2_666
C6 O5 Sm1 107.41(13) . 2_576
C6 O6 Sm1 152.32(15) . 1_565
Sm1 O7 H7A 114(2) . .
Sm1 O7 H7B 118(2) . .
H7A O7 H7B 110(2) . .
Sm1 O8 H8A 121(2) . .
Sm1 O8 H8B 130(3) . .
H8A O8 H8B 108(3) . .
O1 C1 O2 120.7(2) . .
O1 C1 C2 121.4(2) . .
O2 C1 C2 117.9(2) . .
C1 C2 H2 118.4 . .
C2 C2 C1 123.2(3) 2_665 .
C2 C2 H2 118.4 2_665 .
O3 C3 Sm1 66.81(12) . 2_666
O3 C3 C4 118.2(2) . .
O4 C3 Sm1 53.88(11) . 2_666
O4 C3 O3 120.6(2) . .
O4 C3 C4 121.2(2) . .
C4 C3 Sm1 173.64(16) . 2_666
C3 C4 H4 118.7 . .
C5 C4 C3 122.5(2) . .
C5 C4 H4 118.7 . .
C4 C5 H5 118.8 . .
C4 C5 C6 122.5(2) . .
C6 C5 H5 118.8 . .
O5 C6 C5 119.73(19) . .
O6 C6 O5 121.6(2) . .
O6 C6 C5 118.7(2) . .
C7 O10 H10 112(3) . .
O9 C7 O10 123.4(2) . .
O9 C7 C8 122.7(2) . .
O10 C7 C8 113.9(2) . .
C9 C8 C7 119.5(2) . .
C9 C8 C10 120.3(2) . 2_657
C10 C8 C7 120.3(2) 2_657 .
C8 C9 H9 120.1 . .
C10 C9 C8 119.8(2) . .
C10 C9 H9 120.1 . .
C8 C10 H10A 120.0 2_657 .
C9 C10 C8 119.9(2) . 2_657
C9 C10 H10A 120.0 . .
H11A O11 H11B 110(2) . .

loop_
_geom_bond_atom_site_label_1
_geom_bond_atom_site_label_2
_geom_bond_distance
_geom_bond_site_symmetry_2
Sm1 O1 2.5531(16) .
Sm1 O2 2.5374(15) .
Sm1 O3 2.4349(16) .
Sm1 O3 2.7448(17) 2_666
Sm1 O4 2.4641(16) 2_666
Sm1 O5 2.4765(15) 2_576
Sm1 O6 2.4575(16) 1_545
Sm1 O7 2.4552(17) .
Sm1 O8 2.4311(18) .
O1 C1 1.255(3) .
O2 C1 1.268(3) .
O3 C3 1.264(3) .
O4 C3 1.250(3) .
O5 C6 1.266(3) .
O6 C6 1.259(3) .
O7 H7A 0.834(10) .
O7 H7B 0.838(10) .
O8 H8A 0.826(10) .
O8 H8B 0.829(10) .
C1 C2 1.488(3) .
C2 C2 1.319(5) 2_665
C2 H2 0.9300 .
C3 C4 1.484(3) .
C4 H4 0.9300 .
C4 C5 1.317(3) .
C5 H5 0.9300 .
C5 C6 1.489(3) .
O9 C7 1.228(3) .
O10 H10 0.818(10) .
O10 C7 1.304(3) .
C7 C8 1.490(3) .
C8 C9 1.385(3) .
C8 C10 1.389(3) 2_657
C9 H9 0.9300 .
C9 C10 1.385(3) .
C10 H10A 0.9300 .
O11 H11A 0.835(10) .
O11 H11B 0.835(10) .

loop_
_geom_hbond_atom_site_label_D
_geom_hbond_atom_site_label_H
_geom_hbond_atom_site_label_A
_geom_hbond_distance_DH
_geom_hbond_distance_HA
_geom_hbond_distance_DA
_geom_hbond_angle_DHA
_geom_hbond_site_symmetry_A
O7 H7A O2 0.834(10) 1.988(10) 2.821(2) 176(3) 2_566
O7 H7B O9 0.838(10) 1.987(15) 2.781(2) 158(3) .
O8 H8A O1 0.826(10) 1.928(14) 2.726(2) 162(3) 2_666
O8 H8B O9 0.829(10) 2.016(13) 2.832(3) 168(4) 2_567
O10 H10 O11 0.818(10) 1.762(11) 2.579(3) 176(4) .
O11 H11A O2 0.835(10) 2.062(11) 2.889(3) 171(3) 2_566
O11 H11B O5 0.835(10) 2.033(10) 2.867(3) 177(4) 2_566

loop_
_geom_torsion_atom_site_label_1
_geom_torsion_atom_site_label_2
_geom_torsion_atom_site_label_3
_geom_torsion_atom_site_label_4
_geom_torsion
_geom_torsion_site_symmetry_1
_geom_torsion_site_symmetry_4
Sm1 O1 C1 O2 -1.1(2) . .
Sm1 O1 C1 C2 -179.39(19) . .
Sm1 O2 C1 O1 1.1(2) . .
Sm1 O2 C1 C2 179.45(17) . .
Sm1 O3 C3 Sm1 -179.0(3) . 2_666
Sm1 O3 C3 O4 3.7(2) 2_666 .
Sm1 O3 C3 O4 -175.3(2) . .
Sm1 O3 C3 C4 5.4(5) . .
Sm1 O3 C3 C4 -175.64(19) 2_666 .
Sm1 O4 C3 O3 -4.2(3) 2_666 .
Sm1 O4 C3 C4 175.11(18) 2_666 .
Sm1 O5 C6 O6 -11.6(3) 2_576 .
Sm1 O5 C6 C5 167.56(16) 2_576 .
Sm1 O6 C6 O5 159.7(2) 1_565 .
Sm1 O6 C6 C5 -19.4(4) 1_565 .
O1 C1 C2 C2 -1.1(4) . 2_665
O2 C1 C2 C2 -179.4(3) . 2_665
O3 C3 C4 C5 170.7(2) . .
O4 C3 C4 C5 -8.7(4) . .
C3 C4 C5 C6 -175.8(2) . .
C4 C5 C6 O5 -20.9(3) . .
C4 C5 C6 O6 158.2(2) . .
O9 C7 C8 C9 -6.8(4) . .
O9 C7 C8 C10 173.2(2) . 2_657
O10 C7 C8 C9 173.2(2) . .
O10 C7 C8 C10 -6.9(4) . 2_657
C7 C8 C9 C10 179.4(2) . .
C8 C9 C10 C8 0.6(4) . 2_657
C10 C8 C9 C10 -0.6(4) 2_657 .
